data_4314916
loop_
_publ_author_name
'Jingli Xie'
'Siyu Cao'
'David Good'
'Mingqian Wei'
'Xiaoming Ren'

_publ_contact_author_address
;
School of Chemistry
The University of Melbourne
Parkville
Victoria
3010
Australia
;
_publ_contact_author_email XIJ@UNIMELB.EDU.AU
_publ_contact_author_name 'JINGLI XIE'
_publ_section_title
;
 Combination of a Fluorescent Dye and a Zn-S Cluster and Its Biological
 Application as a Stain for Bacteria
;
_journal_name_full 'Inorganic Chemistry'
_journal_page_first 1319
_journal_page_last 1321
_journal_paper_doi 10.1021/ic9023629
_journal_volume 49
_journal_year 2010
_chemical_formula_sum 'C105 H0 N3 O S16 Zn8'
_chemical_formula_weight 2355.00
_chemical_name_systematic
; 
 ? 
;
_space_group_IT_number 15
_symmetry_cell_setting monoclinic
_symmetry_space_group_name_Hall '-C 2yc'
_symmetry_space_group_name_H-M 'C 1 2/c 1'
_atom_sites_solution_hydrogens none
_atom_sites_solution_primary direct
_atom_sites_solution_secondary difmap
_audit_creation_method SHELXL-97
_cell_angle_alpha 90.00
_cell_angle_beta 103.656(5)
_cell_angle_gamma 90.00
_cell_formula_units_Z 8
_cell_length_a 27.752(9)
_cell_length_b 25.752(8)
_cell_length_c 33.771(11)
_cell_measurement_temperature 130(2)
_cell_measurement_theta_max 27.59
_cell_measurement_theta_min 1.17
_cell_volume 23453(13)
_computing_cell_refinement 'SMART (Siemens, 1996)'
_computing_data_collection 'SMART (Siemens, 1996)'
_computing_data_reduction SAINT
_computing_molecular_graphics SHELXTL
_computing_publication_material
;
SHELXTL, PARST (Nardelli, 1995) and PLATON (Spek, 1990)
;
_computing_structure_refinement 'SHELXL-97 (Sheldrick, 1997)'
_computing_structure_solution 'SHELXS-97 (Sheldrick, 1990)'
_diffrn_ambient_temperature 130(2)
_diffrn_measured_fraction_theta_full 0.972
_diffrn_measured_fraction_theta_max 0.972
_diffrn_measurement_device_type 'CCD area detector'
_diffrn_measurement_method '\w scans'
_diffrn_radiation_monochromator graphite
_diffrn_radiation_source 'fine-focus sealed tube'
_diffrn_radiation_type MoK\a
_diffrn_radiation_wavelength 0.71073
_diffrn_reflns_av_R_equivalents 0.2729
_diffrn_reflns_av_sigmaI/netI 0.4273
_diffrn_reflns_limit_h_max 31
_diffrn_reflns_limit_h_min -35
_diffrn_reflns_limit_k_max 33
_diffrn_reflns_limit_k_min -25
_diffrn_reflns_limit_l_max 42
_diffrn_reflns_limit_l_min -43
_diffrn_reflns_number 67119
_diffrn_reflns_theta_full 27.59
_diffrn_reflns_theta_max 27.59
_diffrn_reflns_theta_min 1.17
_exptl_absorpt_coefficient_mu 1.934
_exptl_absorpt_correction_T_max 0.671
_exptl_absorpt_correction_T_min 0.609
_exptl_absorpt_correction_type empirical
_exptl_absorpt_process_details 'SADABS (Sheldrick, 1996)'
_exptl_crystal_colour pink
_exptl_crystal_density_diffrn 1.334
_exptl_crystal_density_method 'not measured'
_exptl_crystal_description block
_exptl_crystal_F_000 9240
_exptl_crystal_size_max 0.47
_exptl_crystal_size_mid 0.22
_exptl_crystal_size_min 0.21
_refine_diff_density_max 2.537
_refine_diff_density_min -1.572
_refine_diff_density_rms 0.298
_refine_ls_extinction_coef 0.00270(16)
_refine_ls_extinction_expression Fc^*^=kFc[1+0.001xFc^2^\l^3^/sin(2\q)]^-1/4^
_refine_ls_extinction_method SHELXL
_refine_ls_goodness_of_fit_ref 1.012
_refine_ls_hydrogen_treatment none
_refine_ls_matrix_type full
_refine_ls_number_parameters 534
_refine_ls_number_reflns 26441
_refine_ls_number_restraints 0
_refine_ls_restrained_S_all 1.012
_refine_ls_R_factor_all 0.3798
_refine_ls_R_factor_gt 0.1640
_refine_ls_shift/su_max 0.000
_refine_ls_shift/su_mean 0.000
_refine_ls_structure_factor_coef Fsqd
_refine_ls_weighting_details 'calc w=1/[\s^2^(Fo^2^)+(0.2000P)^2^+0.0000P] where P=(Fo^2^+2Fc^2^)/3'
_refine_ls_weighting_scheme calc
_refine_ls_wR_factor_gt 0.3800
_refine_ls_wR_factor_ref 0.4952
_reflns_number_gt 6091
_reflns_number_total 26441
_reflns_threshold_expression >2sigma(I)
_cod_data_source_file ic9023629_si_003.cif
_cod_data_source_block jl90f31m
_cod_depositor_comments
;
The following automatic conversions were performed:

'_symmetry_cell_setting' value 'Monoclinic' changed to 'monoclinic'
according to the built-in table from CIF Core dictionary named
'cif_core.dic' version 2.4.1 from 2010-06-29.

Automatic conversion script
Id: cif_fix_values 1646 2011-03-28 12:23:43Z adriana 
;
_cod_database_code 4314916

loop_
_symmetry_equiv_pos_as_xyz
'x, y, z'
'-x, y, -z+1/2'
'x+1/2, y+1/2, z'
'-x+1/2, y+1/2, -z+1/2'
'-x, -y, -z'
'x, -y, z-1/2'
'-x+1/2, -y+1/2, -z'
'x+1/2, -y+1/2, z-1/2'

loop_
_atom_site_label
_atom_site_type_symbol
_atom_site_fract_x
_atom_site_fract_y
_atom_site_fract_z
_atom_site_U_iso_or_equiv
_atom_site_adp_type
_atom_site_occupancy
_atom_site_symmetry_multiplicity
_atom_site_calc_flag
_atom_site_refinement_flags
_atom_site_disorder_assembly
_atom_site_disorder_group
Zn1 Zn 0.16030(10) 1.10318(10) 0.17735(9) 0.0694(8) Uiso 1 1 d . . .
Zn2 Zn 0.29095(9) 1.06047(10) 0.22336(8) 0.0637(8) Uiso 1 1 d . . .
Zn3 Zn 0.18874(9) 0.96200(10) 0.18549(8) 0.0632(7) Uiso 1 1 d . . .
Zn4 Zn 0.23753(9) 1.04806(10) 0.11015(8) 0.0657(8) Uiso 1 1 d . . .
Zn5 Zn 0.31706(9) 0.93894(10) 0.16722(8) 0.0628(7) Uiso 1 1 d . . .
Zn6 Zn 0.29552(9) 0.92943(10) 0.27443(9) 0.0682(8) Uiso 1 1 d . . .
Zn7 Zn 0.20688(9) 0.90577(10) 0.08399(8) 0.0649(8) Uiso 1 1 d . . .
Zn8 Zn 0.37267(10) 1.06746(10) 0.14821(9) 0.0698(8) Uiso 1 1 d . . .
S1 S 0.1445(2) 1.0269(2) 0.21160(18) 0.0634(15) Uiso 1 1 d . . .
S2 S 0.1580(2) 1.0809(2) 0.10897(19) 0.0686(16) Uiso 1 1 d . . .
S3 S 0.2395(2) 1.1347(2) 0.20727(19) 0.0653(15) Uiso 1 1 d . . .
S4 S 0.3733(2) 1.0659(2) 0.21905(19) 0.0673(16) Uiso 1 1 d . . .
S5 S 0.2835(2) 1.0202(2) 0.28405(19) 0.0684(16) Uiso 1 1 d . . .
S6 S 0.2198(2) 0.8966(2) 0.23329(19) 0.0672(16) Uiso 1 1 d . . .
S7 S 0.1464(2) 0.9330(2) 0.12020(18) 0.0635(15) Uiso 1 1 d . . .
S8 S 0.2372(2) 0.9837(2) 0.06032(19) 0.0695(16) Uiso 1 1 d . . .
S9 S 0.2990(2) 1.1118(2) 0.11544(19) 0.0671(16) Uiso 1 1 d . . .
S10 S 0.4437(3) 1.0982(3) 0.1320(2) 0.098(2) Uiso 1 1 d . . .
S11 S 0.3678(2) 0.9772(2) 0.12892(18) 0.0627(15) Uiso 1 1 d . . .
S12 S 0.3567(2) 0.9229(2) 0.23525(18) 0.0628(15) Uiso 1 1 d . . .
S13 S 0.2717(2) 0.8675(2) 0.13461(18) 0.0650(15) Uiso 1 1 d . . .
S14 S 0.3244(3) 0.8953(3) 0.3390(2) 0.099(2) Uiso 1 1 d . . .
S15 S 0.1715(2) 0.8586(3) 0.0259(2) 0.0808(19) Uiso 1 1 d . . .
S16 S 0.25760(19) 1.0024(2) 0.17138(17) 0.0573(14) Uiso 1 1 d . . .
O1 O 0.1017(4) 1.1623(4) 0.1766(4) 0.046(3) Uiso 1 1 d . . .
N1 N 0.0345(16) 0.8486(16) 0.8686(13) 0.213(16) Uiso 1 1 d . . .
N2 N 0.1955(9) 0.9129(9) 0.9381(8) 0.111(8) Uiso 1 1 d . . .
N3 N 0.3625(10) 0.9634(10) 1.0132(9) 0.135(9) Uiso 1 1 d . . .
C1 C 0.0816(7) 1.0107(7) 0.1915(6) 0.056(5) Uiso 1 1 d . . .
C2 C 0.0582(8) 0.9783(9) 0.2160(7) 0.073(6) Uiso 1 1 d . . .
C3 C 0.0078(9) 0.9627(10) 0.1983(8) 0.088(8) Uiso 1 1 d . . .
C4 C -0.0198(9) 0.9835(9) 0.1601(8) 0.079(7) Uiso 1 1 d . . .
C5 C 0.0031(9) 1.0171(9) 0.1399(8) 0.081(7) Uiso 1 1 d . . .
C6 C 0.0543(8) 1.0300(8) 0.1538(7) 0.069(6) Uiso 1 1 d . . .
C7 C 0.1555(7) 1.1392(7) 0.0781(6) 0.050(5) Uiso 1 1 d . . .
C8 C 0.1422(8) 1.1314(9) 0.0360(7) 0.067(6) Uiso 1 1 d . . .
C9 C 0.1385(9) 1.1770(10) 0.0120(8) 0.080(7) Uiso 1 1 d . . .
C10 C 0.1451(9) 1.2253(9) 0.0292(8) 0.079(7) Uiso 1 1 d . . .
C11 C 0.1619(9) 1.2318(10) 0.0729(8) 0.087(8) Uiso 1 1 d . . .
C12 C 0.1646(9) 1.1859(10) 0.0963(8) 0.081(7) Uiso 1 1 d . . .
C13 C 0.2395(8) 1.1664(9) 0.2542(7) 0.071(6) Uiso 1 1 d . . .
C14 C 0.2117(8) 1.1458(9) 0.2831(7) 0.070(6) Uiso 1 1 d . . .
C15 C 0.2136(8) 1.1728(9) 0.3201(7) 0.073(6) Uiso 1 1 d . . .
C16 C 0.2422(9) 1.2171(10) 0.3282(8) 0.090(8) Uiso 1 1 d . . .
C17 C 0.2686(10) 1.2384(10) 0.3020(9) 0.094(8) Uiso 1 1 d . . .
C18 C 0.2657(8) 1.2117(8) 0.2619(7) 0.067(6) Uiso 1 1 d . . .
C19 C 0.3967(9) 1.1271(9) 0.2384(8) 0.075(7) Uiso 1 1 d . . .
C20 C 0.3671(13) 1.1698(15) 0.2223(12) 0.147(13) Uiso 1 1 d . . .
C21 C 0.3849(14) 1.2253(15) 0.2376(13) 0.144(13) Uiso 1 1 d . . .
C22 C 0.4209(14) 1.2250(13) 0.2686(12) 0.129(11) Uiso 1 1 d . . .
C23 C 0.4564(16) 1.1871(18) 0.2828(14) 0.181(17) Uiso 1 1 d . . .
C24 C 0.4427(15) 1.1239(16) 0.2660(13) 0.164(15) Uiso 1 1 d . . .
C25 C 0.3358(7) 1.0451(8) 0.3172(7) 0.062(6) Uiso 1 1 d . . .
C26 C 0.3315(9) 1.0958(10) 0.3339(8) 0.091(8) Uiso 1 1 d . . .
C27 C 0.3751(11) 1.1180(11) 0.3622(9) 0.108(9) Uiso 1 1 d . . .
C28 C 0.4219(11) 1.0945(12) 0.3651(10) 0.114(10) Uiso 1 1 d . . .
C29 C 0.4263(10) 1.0403(11) 0.3479(9) 0.102(9) Uiso 1 1 d . . .
C30 C 0.3848(8) 1.0198(9) 0.3249(7) 0.074(6) Uiso 1 1 d . . .
C31 C 0.1729(7) 0.8944(8) 0.2633(6) 0.056(5) Uiso 1 1 d . . .
C32 C 0.1800(8) 0.9201(9) 0.2993(8) 0.074(7) Uiso 1 1 d . . .
C33 C 0.1423(10) 0.9205(11) 0.3229(9) 0.099(9) Uiso 1 1 d . . .
C34 C 0.1003(9) 0.8882(9) 0.3091(8) 0.077(7) Uiso 1 1 d . . .
C35 C 0.0951(9) 0.8613(9) 0.2764(8) 0.079(7) Uiso 1 1 d . . .
C36 C 0.1323(9) 0.8624(10) 0.2516(8) 0.086(7) Uiso 1 1 d . . .
C37 C 0.1115(8) 0.8772(8) 0.1287(7) 0.066(6) Uiso 1 1 d . . .
C38 C 0.0629(9) 0.8838(9) 0.1303(8) 0.078(7) Uiso 1 1 d . . .
C39 C 0.0312(10) 0.8408(11) 0.1356(9) 0.100(9) Uiso 1 1 d . . .
C40 C 0.0564(11) 0.7919(12) 0.1412(9) 0.108(9) Uiso 1 1 d . . .
C41 C 0.1029(10) 0.7817(10) 0.1388(9) 0.096(8) Uiso 1 1 d . . .
C42 C 0.1349(9) 0.8275(10) 0.1339(8) 0.089(8) Uiso 1 1 d . . .
C43 C 0.1946(7) 1.0067(8) 0.0163(7) 0.061(6) Uiso 1 1 d . . .
C44 C 0.1435(8) 0.9892(8) 0.0061(7) 0.065(6) Uiso 1 1 d . . .
C45 C 0.1097(9) 1.0050(9) -0.0301(8) 0.080(7) Uiso 1 1 d . . .
C46 C 0.1308(9) 1.0394(10) -0.0566(8) 0.082(7) Uiso 1 1 d . . .
C47 C 0.1805(9) 1.0590(9) -0.0473(8) 0.084(7) Uiso 1 1 d . . .
C48 C 0.2138(8) 1.0419(9) -0.0100(7) 0.072(6) Uiso 1 1 d . . .
C49 C 0.3010(8) 1.1225(9) 0.0635(7) 0.068(6) Uiso 1 1 d . . .
C50 C 0.2737(9) 1.1615(9) 0.0447(8) 0.078(7) Uiso 1 1 d . . .
C51 C 0.2754(10) 1.1736(10) 0.0025(9) 0.097(8) Uiso 1 1 d . . .
C52 C 0.3082(9) 1.1443(10) -0.0157(8) 0.089(8) Uiso 1 1 d . . .
C53 C 0.3344(9) 1.1060(9) 0.0047(8) 0.081(7) Uiso 1 1 d . . .
C54 C 0.3338(8) 1.0949(9) 0.0463(7) 0.072(6) Uiso 1 1 d . . .
C55 C 0.4324(13) 1.1649(14) 0.1197(12) 0.140(12) Uiso 1 1 d . . .
C56 C 0.4249(13) 1.2023(15) 0.1451(12) 0.138(12) Uiso 1 1 d . . .
C57 C 0.4127(16) 1.2605(18) 0.1339(16) 0.182(17) Uiso 1 1 d . . .
C58 C 0.4173(15) 1.2660(16) 0.0947(15) 0.152(14) Uiso 1 1 d . . .
C59 C 0.4304(17) 1.2368(19) 0.0690(15) 0.182(17) Uiso 1 1 d . . .
C60 C 0.4403(14) 1.1807(16) 0.0758(13) 0.158(14) Uiso 1 1 d . . .
C61 C 0.4288(8) 0.9490(8) 0.1490(7) 0.065(6) Uiso 1 1 d . . .
C62 C 0.4618(7) 0.9740(8) 0.1816(7) 0.062(6) Uiso 1 1 d . . .
C63 C 0.5096(8) 0.9509(9) 0.1967(8) 0.077(7) Uiso 1 1 d . . .
C64 C 0.5220(9) 0.9056(9) 0.1798(8) 0.079(7) Uiso 1 1 d . . .
C65 C 0.4883(10) 0.8811(11) 0.1481(9) 0.101(9) Uiso 1 1 d . . .
C66 C 0.4421(8) 0.9066(9) 0.1320(7) 0.073(6) Uiso 1 1 d . . .
C67 C 0.3747(7) 0.8562(8) 0.2348(6) 0.059(5) Uiso 1 1 d . . .
C68 C 0.4194(9) 0.8466(9) 0.2255(8) 0.080(7) Uiso 1 1 d . . .
C69 C 0.4374(9) 0.7910(10) 0.2249(8) 0.090(8) Uiso 1 1 d . . .
C70 C 0.4076(10) 0.7512(10) 0.2364(8) 0.091(8) Uiso 1 1 d . . .
C71 C 0.3619(9) 0.7637(9) 0.2453(8) 0.081(7) Uiso 1 1 d . . .
C72 C 0.3458(8) 0.8154(9) 0.2446(7) 0.072(6) Uiso 1 1 d . . .
C73 C 0.3150(7) 0.8382(8) 0.1095(6) 0.055(5) Uiso 1 1 d . . .
C74 C 0.3202(8) 0.8547(9) 0.0723(8) 0.076(7) Uiso 1 1 d . . .
C75 C 0.3519(10) 0.8250(10) 0.0511(9) 0.092(8) Uiso 1 1 d . . .
C76 C 0.3827(9) 0.7843(9) 0.0722(8) 0.080(7) Uiso 1 1 d . . .
C77 C 0.3803(10) 0.7701(10) 0.1108(9) 0.094(8) Uiso 1 1 d . . .
C78 C 0.3442(8) 0.7963(9) 0.1296(7) 0.075(7) Uiso 1 1 d . . .
C79 C 0.2776(10) 0.8490(10) 0.3499(9) 0.091(8) Uiso 1 1 d . . .
C80 C 0.2750(9) 0.7991(10) 0.3306(8) 0.084(7) Uiso 1 1 d . . .
C81 C 0.2394(9) 0.7631(9) 0.3434(8) 0.082(7) Uiso 1 1 d . . .
C82 C 0.2150(9) 0.7755(10) 0.3718(8) 0.085(7) Uiso 1 1 d . . .
C83 C 0.2221(9) 0.8266(10) 0.3874(8) 0.086(8) Uiso 1 1 d . . .
C84 C 0.2501(9) 0.8629(9) 0.3773(8) 0.078(7) Uiso 1 1 d . . .
C85 C 0.1827(12) 0.7890(12) 0.0425(10) 0.111(10) Uiso 1 1 d . . .
C86 C 0.1428(17) 0.7671(18) 0.0476(14) 0.175(16) Uiso 1 1 d . . .
C87 C 0.1337(18) 0.7087(19) 0.0511(15) 0.198(19) Uiso 1 1 d . . .
C88 C 0.192(2) 0.6939(19) 0.0651(15) 0.190(18) Uiso 1 1 d . . .
C89 C 0.229(2) 0.714(2) 0.0551(17) 0.22(2) Uiso 1 1 d . . .
C90 C 0.227(2) 0.769(2) 0.0287(17) 0.22(2) Uiso 1 1 d . . .
C91 C 0.1173(14) 0.8835(13) 0.9075(11) 0.129(11) Uiso 1 1 d . . .
C92 C 0.0752(17) 0.8761(17) 0.8712(15) 0.169(16) Uiso 1 1 d . . .
C93 C 0.0863(17) 0.9029(16) 0.8282(14) 0.157(15) Uiso 1 1 d . . .
C94 C 0.1238(14) 0.9265(14) 0.8324(12) 0.133(12) Uiso 1 1 d . . .
C95 C 0.1676(14) 0.9338(13) 0.8672(12) 0.125(11) Uiso 1 1 d . . .
C96 C 0.1560(14) 0.9075(13) 0.9021(12) 0.129(11) Uiso 1 1 d . . .
C97 C 0.2120(14) 0.9565(13) 0.8691(12) 0.130(11) Uiso 1 1 d . . .
C98 C 0.2506(15) 0.9643(14) 0.8996(13) 0.139(12) Uiso 1 1 d . . .
C99 C 0.2403(12) 0.9345(12) 0.9430(10) 0.115(10) Uiso 1 1 d . . .
C100 C 0.2840(12) 0.9392(12) 0.9764(10) 0.113(10) Uiso 1 1 d . . .
C101 C 0.3221(12) 0.9604(11) 0.9799(10) 0.103(9) Uiso 1 1 d . . .
C102 C 0.3417(17) 0.9884(16) 0.9382(14) 0.169(15) Uiso 1 1 d . . .
C103 C 0.2954(13) 0.9829(13) 0.9100(11) 0.122(11) Uiso 1 1 d . . .
C104 C 0.036(2) 0.889(2) 0.8011(18) 0.25(3) Uiso 1 1 d . . .
C105 C 0.3907(14) 1.0067(14) 0.9445(12) 0.147(13) Uiso 1 1 d . . .

loop_
_atom_type_symbol
_atom_type_description
_atom_type_scat_dispersion_real
_atom_type_scat_dispersion_imag
_atom_type_scat_source
C C 0.0033 0.0016 'International Tables Vol C Tables 4.2.6.8 and 6.1.1.4'
H H 0.0000 0.0000 'International Tables Vol C Tables 4.2.6.8 and 6.1.1.4'
N N 0.0061 0.0033 'International Tables Vol C Tables 4.2.6.8 and 6.1.1.4'
S S 0.1246 0.1234 'International Tables Vol C Tables 4.2.6.8 and 6.1.1.4'
Zn Zn 0.2839 1.4301 'International Tables Vol C Tables 4.2.6.8 and 6.1.1.4'
O O 0.0106 0.0060 'International Tables Vol C Tables 4.2.6.8 and 6.1.1.4'

loop_
_geom_angle_atom_site_label_1
_geom_angle_atom_site_label_2
_geom_angle_atom_site_label_3
_geom_angle
_geom_angle_site_symmetry_1
_geom_angle_site_symmetry_3
_geom_angle_publ_flag
O1 Zn1 S3 112.2(3) . . ?
O1 Zn1 S2 107.7(4) . . ?
S3 Zn1 S2 108.2(2) . . ?
O1 Zn1 S1 110.7(3) . . ?
S3 Zn1 S1 109.9(2) . . ?
S2 Zn1 S1 108.0(2) . . ?
S16 Zn2 S4 102.3(2) . . ?
S16 Zn2 S5 105.8(2) . . ?
S4 Zn2 S5 111.8(2) . . ?
S16 Zn2 S3 103.6(2) . . ?
S4 Zn2 S3 118.9(2) . . ?
S5 Zn2 S3 112.5(2) . . ?
S16 Zn3 S6 106.0(2) . . ?
S16 Zn3 S7 101.7(2) . . ?
S6 Zn3 S7 115.9(2) . . ?
S16 Zn3 S1 106.6(2) . . ?
S6 Zn3 S1 112.9(2) . . ?
S7 Zn3 S1 112.5(2) . . ?
S16 Zn4 S9 105.6(2) . . ?
S16 Zn4 S2 102.9(2) . . ?
S9 Zn4 S2 114.4(2) . . ?
S16 Zn4 S8 103.7(2) . . ?
S9 Zn4 S8 115.2(2) . . ?
S2 Zn4 S8 113.2(2) . . ?
S12 Zn5 S11 114.4(2) . . ?
S12 Zn5 S16 103.8(2) . . ?
S11 Zn5 S16 105.2(2) . . ?
S12 Zn5 S13 113.4(2) . . ?
S11 Zn5 S13 113.3(2) . . ?
S16 Zn5 S13 105.4(2) . . ?
S14 Zn6 S6 118.5(3) . . ?
S14 Zn6 S12 111.2(3) . . ?
S6 Zn6 S12 107.2(2) . . ?
S14 Zn6 S5 105.8(3) . . ?
S6 Zn6 S5 107.0(2) . . ?
S12 Zn6 S5 106.5(2) . . ?
S15 Zn7 S13 119.2(2) . . ?
S15 Zn7 S8 105.6(2) . . ?
S13 Zn7 S8 108.8(2) . . ?
S15 Zn7 S7 112.1(2) . . ?
S13 Zn7 S7 104.8(2) . . ?
S8 Zn7 S7 105.6(2) . . ?
S10 Zn8 S9 114.5(3) . . ?
S10 Zn8 S4 116.0(3) . . ?
S9 Zn8 S4 106.0(2) . . ?
S10 Zn8 S11 105.3(3) . . ?
S9 Zn8 S11 110.5(2) . . ?
S4 Zn8 S11 104.0(2) . . ?
C1 S1 Zn3 104.1(7) . . ?
C1 S1 Zn1 106.8(7) . . ?
Zn3 S1 Zn1 103.4(2) . . ?
C7 S2 Zn4 102.4(6) . . ?
C7 S2 Zn1 110.3(7) . . ?
Zn4 S2 Zn1 105.2(2) . . ?
C13 S3 Zn1 110.3(8) . . ?
C13 S3 Zn2 106.9(8) . . ?
Zn1 S3 Zn2 105.8(2) . . ?
C19 S4 Zn2 108.1(8) . . ?
C19 S4 Zn8 105.7(8) . . ?
Zn2 S4 Zn8 106.8(3) . . ?
C25 S5 Zn2 99.6(8) . . ?
C25 S5 Zn6 109.0(7) . . ?
Zn2 S5 Zn6 105.6(3) . . ?
C31 S6 Zn3 102.0(7) . . ?
C31 S6 Zn6 109.5(7) . . ?
Zn3 S6 Zn6 106.1(2) . . ?
C37 S7 Zn3 105.8(8) . . ?
C37 S7 Zn7 108.4(7) . . ?
Zn3 S7 Zn7 108.3(2) . . ?
C43 S8 Zn4 104.7(7) . . ?
C43 S8 Zn7 110.2(7) . . ?
Zn4 S8 Zn7 107.1(3) . . ?
C49 S9 Zn4 102.9(7) . . ?
C49 S9 Zn8 108.0(8) . . ?
Zn4 S9 Zn8 103.3(2) . . ?
C55 S10 Zn8 105.9(13) . . ?
C61 S11 Zn5 104.7(7) . . ?
C61 S11 Zn8 107.3(7) . . ?
Zn5 S11 Zn8 105.0(2) . . ?
C67 S12 Zn5 103.2(7) . . ?
C67 S12 Zn6 108.0(7) . . ?
Zn5 S12 Zn6 107.5(2) . . ?
C73 S13 Zn5 101.9(7) . . ?
C73 S13 Zn7 108.2(7) . . ?
Zn5 S13 Zn7 104.0(2) . . ?
C79 S14 Zn6 109.1(9) . . ?
C85 S15 Zn7 103.9(10) . . ?
Zn3 S16 Zn2 109.5(2) . . ?
Zn3 S16 Zn4 111.9(2) . . ?
Zn2 S16 Zn4 108.3(2) . . ?
Zn3 S16 Zn5 109.0(2) . . ?
Zn2 S16 Zn5 109.4(2) . . ?
Zn4 S16 Zn5 108.8(2) . . ?
C99 N2 C96 130(3) . . ?
C6 C1 C2 120.5(19) . . ?
C6 C1 S1 122.3(16) . . ?
C2 C1 S1 117.2(16) . . ?
C1 C2 C3 117(2) . . ?
C4 C3 C2 122(2) . . ?
C5 C4 C3 119(2) . . ?
C4 C5 C6 122(2) . . ?
C1 C6 C5 120(2) . . ?
C12 C7 C8 125(2) . . ?
C12 C7 S2 119.8(18) . . ?
C8 C7 S2 115.5(15) . . ?
C7 C8 C9 115(2) . . ?
C10 C9 C8 122(2) . . ?
C9 C10 C11 121(2) . . ?
C12 C11 C10 116(2) . . ?
C7 C12 C11 121(2) . . ?
C18 C13 C14 121(2) . . ?
C18 C13 S3 116.7(18) . . ?
C14 C13 S3 122.2(17) . . ?
C15 C14 C13 119(2) . . ?
C16 C15 C14 119(2) . . ?
C15 C16 C17 124(3) . . ?
C16 C17 C18 118(2) . . ?
C13 C18 C17 118(2) . . ?
C24 C19 C20 132(3) . . ?
C24 C19 S4 113(2) . . ?
C20 C19 S4 115(2) . . ?
C19 C20 C21 119(3) . . ?
C22 C21 C20 113(4) . . ?
C21 C22 C23 130(4) . . ?
C22 C23 C24 118(4) . . ?
C19 C24 C23 105(3) . . ?
C26 C25 C30 119(2) . . ?
C26 C25 S5 117.0(17) . . ?
C30 C25 S5 123.2(17) . . ?
C25 C26 C27 118(2) . . ?
C28 C27 C26 119(3) . . ?
C27 C28 C29 121(3) . . ?
C30 C29 C28 116(3) . . ?
C29 C30 C25 124(2) . . ?
C32 C31 C36 119(2) . . ?
C32 C31 S6 120.6(16) . . ?
C36 C31 S6 120.1(18) . . ?
C31 C32 C33 122(2) . . ?
C34 C33 C32 117(2) . . ?
C35 C34 C33 121(3) . . ?
C34 C35 C36 122(2) . . ?
C31 C36 C35 119(2) . . ?
C38 C37 C42 122(2) . . ?
C38 C37 S7 118.7(18) . . ?
C42 C37 S7 119.4(17) . . ?
C37 C38 C39 123(2) . . ?
C40 C39 C38 113(2) . . ?
C41 C40 C39 128(3) . . ?
C40 C41 C42 117(3) . . ?
C37 C42 C41 117(2) . . ?
C44 C43 C48 122(2) . . ?
C44 C43 S8 121.3(16) . . ?
C48 C43 S8 117.0(15) . . ?
C45 C44 C43 122(2) . . ?
C44 C45 C46 115(2) . . ?
C47 C46 C45 125(2) . . ?
C46 C47 C48 118(2) . . ?
C47 C48 C43 118(2) . . ?
C50 C49 C54 123(2) . . ?
C50 C49 S9 116.2(19) . . ?
C54 C49 S9 120.5(18) . . ?
C49 C50 C51 119(2) . . ?
C52 C51 C50 118(2) . . ?
C53 C52 C51 120(3) . . ?
C52 C53 C54 122(2) . . ?
C49 C54 C53 118(2) . . ?
C56 C55 C60 119(4) . . ?
C56 C55 S10 126(3) . . ?
C60 C55 S10 114(3) . . ?
C55 C56 C57 126(4) . . ?
C58 C57 C56 106(4) . . ?
C59 C58 C57 135(5) . . ?
C58 C59 C60 123(5) . . ?
C59 C60 C55 109(4) . . ?
C66 C61 C62 121(2) . . ?
C66 C61 S11 119.8(18) . . ?
C62 C61 S11 118.8(16) . . ?
C61 C62 C63 118(2) . . ?
C64 C63 C62 120(2) . . ?
C63 C64 C65 121(2) . . ?
C64 C65 C66 117(2) . . ?
C61 C66 C65 122(2) . . ?
C68 C67 C72 121(2) . . ?
C68 C67 S12 116.4(16) . . ?
C72 C67 S12 122.5(16) . . ?
C67 C68 C69 119(2) . . ?
C70 C69 C68 117(2) . . ?
C71 C70 C69 120(2) . . ?
C72 C71 C70 121(2) . . ?
C71 C72 C67 121(2) . . ?
C74 C73 C78 120(2) . . ?
C74 C73 S13 122.2(17) . . ?
C78 C73 S13 117.8(17) . . ?
C73 C74 C75 120(2) . . ?
C76 C75 C74 120(2) . . ?
C77 C76 C75 121(2) . . ?
C76 C77 C78 119(2) . . ?
C73 C78 C77 121(2) . . ?
C84 C79 C80 124(2) . . ?
C84 C79 S14 119(2) . . ?
C80 C79 S14 117(2) . . ?
C79 C80 C81 113(2) . . ?
C82 C81 C80 123(2) . . ?
C81 C82 C83 116(2) . . ?
C84 C83 C82 127(3) . . ?
C83 C84 C79 116(2) . . ?
C86 C85 C90 133(4) . . ?
C86 C85 S15 112(3) . . ?
C90 C85 S15 109(3) . . ?
C85 C86 C87 127(4) . . ?
C86 C87 C88 95(4) . . ?
C89 C88 C87 130(5) . . ?
C88 C89 C90 124(5) . . ?
C85 C90 C89 94(4) . . ?
C96 C91 C92 117(4) . . ?
N1 C92 C91 128(5) . . ?
N1 C92 C93 119(4) . . ?
C91 C92 C93 113(4) . . ?
C94 C93 C104 148(5) . . ?
C94 C93 C92 116(4) . . ?
C104 C93 C92 95(4) . . ?
C93 C94 C95 134(4) . . ?
C97 C95 C96 122(4) . . ?
C97 C95 C94 131(4) . . ?
C96 C95 C94 107(3) . . ?
C91 C96 N2 115(4) . . ?
C91 C96 C95 133(4) . . ?
N2 C96 C95 112(3) . . ?
C98 C97 C95 132(4) . . ?
C103 C98 C97 145(4) . . ?
C103 C98 C99 106(3) . . ?
C97 C98 C99 109(3) . . ?
N2 C99 C100 135(3) . . ?
N2 C99 C98 114(3) . . ?
C100 C99 C98 110(3) . . ?
C101 C100 C99 133(4) . . ?
C100 C101 N3 130(4) . . ?
C100 C101 C102 123(3) . . ?
N3 C101 C102 106(3) . . ?
C105 C102 C103 146(4) . . ?
C105 C102 C101 119(4) . . ?
C103 C102 C101 95(3) . . ?
C98 C103 C102 151(4) . . ?

loop_
_geom_bond_atom_site_label_1
_geom_bond_atom_site_label_2
_geom_bond_distance
_geom_bond_site_symmetry_2
_geom_bond_publ_flag
Zn1 O1 2.224(11) . ?
Zn1 S3 2.337(6) . ?
Zn1 S2 2.366(7) . ?
Zn1 S1 2.372(6) . ?
Zn2 S16 2.326(6) . ?
Zn2 S4 2.328(6) . ?
Zn2 S5 2.350(7) . ?
Zn2 S3 2.372(6) . ?
Zn3 S16 2.321(6) . ?
Zn3 S6 2.350(6) . ?
Zn3 S7 2.361(6) . ?
Zn3 S1 2.366(6) . ?
Zn4 S16 2.330(6) . ?
Zn4 S9 2.344(6) . ?
Zn4 S2 2.354(6) . ?
Zn4 S8 2.361(7) . ?
Zn5 S12 2.338(7) . ?
Zn5 S11 2.342(6) . ?
Zn5 S16 2.349(6) . ?
Zn5 S13 2.351(6) . ?
Zn6 S14 2.311(8) . ?
Zn6 S6 2.383(6) . ?
Zn6 S12 2.391(6) . ?
Zn6 S5 2.394(6) . ?
Zn7 S15 2.319(7) . ?
Zn7 S13 2.382(6) . ?
Zn7 S8 2.385(6) . ?
Zn7 S7 2.404(6) . ?
Zn8 S10 2.307(8) . ?
Zn8 S9 2.374(6) . ?
Zn8 S4 2.389(7) . ?
Zn8 S11 2.408(6) . ?
S1 C1 1.767(19) . ?
S2 C7 1.82(2) . ?
S3 C13 1.78(2) . ?
S4 C19 1.77(2) . ?
S5 C25 1.73(2) . ?
S6 C31 1.83(2) . ?
S7 C37 1.79(2) . ?
S8 C43 1.77(2) . ?
S9 C49 1.79(2) . ?
S10 C55 1.78(4) . ?
S11 C61 1.82(2) . ?
S12 C67 1.79(2) . ?
S13 C73 1.79(2) . ?
S14 C79 1.86(3) . ?
S15 C85 1.88(3) . ?
N1 C92 1.32(5) . ?
N2 C99 1.34(3) . ?
N2 C96 1.44(4) . ?
N3 C101 1.39(4) . ?
C1 C6 1.41(3) . ?
C1 C2 1.43(3) . ?
C2 C3 1.44(3) . ?
C3 C4 1.44(3) . ?
C4 C5 1.35(3) . ?
C5 C6 1.43(3) . ?
C7 C12 1.35(3) . ?
C7 C8 1.40(3) . ?
C8 C9 1.42(3) . ?
C9 C10 1.37(3) . ?
C10 C11 1.45(3) . ?
C11 C12 1.41(3) . ?
C13 C18 1.37(3) . ?
C13 C14 1.48(3) . ?
C14 C15 1.42(3) . ?
C15 C16 1.38(3) . ?
C16 C17 1.39(3) . ?
C17 C18 1.50(3) . ?
C19 C24 1.39(4) . ?
C19 C20 1.40(4) . ?
C20 C21 1.56(5) . ?
C21 C22 1.27(4) . ?
C22 C23 1.39(5) . ?
C23 C24 1.74(5) . ?
C25 C26 1.44(3) . ?
C25 C30 1.47(3) . ?
C26 C27 1.47(4) . ?
C27 C28 1.42(4) . ?
C28 C29 1.53(4) . ?
C29 C30 1.34(3) . ?
C31 C32 1.36(3) . ?
C31 C36 1.37(3) . ?
C32 C33 1.46(3) . ?
C33 C34 1.42(3) . ?
C34 C35 1.28(3) . ?
C35 C36 1.48(3) . ?
C37 C38 1.37(3) . ?
C37 C42 1.43(3) . ?
C38 C39 1.45(3) . ?
C39 C40 1.43(4) . ?
C40 C41 1.34(4) . ?
C41 C42 1.51(3) . ?
C43 C44 1.45(3) . ?
C43 C48 1.46(3) . ?
C44 C45 1.41(3) . ?
C45 C46 1.48(3) . ?
C46 C47 1.43(3) . ?
C47 C48 1.44(3) . ?
C49 C50 1.33(3) . ?
C49 C54 1.39(3) . ?
C50 C51 1.47(3) . ?
C51 C52 1.43(3) . ?
C52 C53 1.32(3) . ?
C53 C54 1.43(3) . ?
C55 C56 1.34(4) . ?
C55 C60 1.60(5) . ?
C56 C57 1.56(5) . ?
C57 C58 1.37(5) . ?
C58 C59 1.26(5) . ?
C59 C60 1.48(5) . ?
C61 C66 1.32(3) . ?
C61 C62 1.41(3) . ?
C62 C63 1.43(3) . ?
C63 C64 1.38(3) . ?
C64 C65 1.40(3) . ?
C65 C66 1.43(3) . ?
C67 C68 1.37(3) . ?
C67 C72 1.41(3) . ?
C68 C69 1.52(3) . ?
C69 C70 1.43(3) . ?
C70 C71 1.41(3) . ?
C71 C72 1.40(3) . ?
C73 C74 1.37(3) . ?
C73 C78 1.42(3) . ?
C74 C75 1.47(3) . ?
C75 C76 1.43(3) . ?
C76 C77 1.37(3) . ?
C77 C78 1.47(3) . ?
C79 C84 1.38(3) . ?
C79 C80 1.44(3) . ?
C80 C81 1.49(3) . ?
C81 C82 1.34(3) . ?
C82 C83 1.42(3) . ?
C83 C84 1.31(3) . ?
C85 C86 1.29(5) . ?
C85 C90 1.49(5) . ?
C86 C87 1.53(5) . ?
C87 C88 1.62(6) . ?
C88 C89 1.28(6) . ?
C89 C90 1.66(6) . ?
C91 C96 1.29(4) . ?
C91 C92 1.49(5) . ?
C92 C93 1.70(5) . ?
C93 C94 1.19(5) . ?
C93 C104 1.52(6) . ?
C94 C95 1.49(4) . ?
C95 C97 1.35(4) . ?
C95 C96 1.46(4) . ?
C97 C98 1.31(4) . ?
C98 C103 1.30(4) . ?
C98 C99 1.74(5) . ?
C99 C100 1.45(4) . ?
C100 C101 1.17(4) . ?
C101 C102 1.78(5) . ?
C102 C105 1.41(5) . ?
C102 C103 1.42(5) . ?
